data_7703254
loop_
_publ_author_name
'Kn\"ofel, Nicolai D'
'Schoo, Christoph'
'Seifert, Tim P.'
'Roesky, Peter W.'

_publ_section_title
;
 A dimolybdenum paddlewheel as a building block for heteromultimetallic
 structures.
;
_journal_issue 5
_journal_name_full 'Dalton transactions (Cambridge, England : 2003)'
_journal_page_first 1513
_journal_page_last 1521
_journal_paper_doi 10.1039/c9dt04167b
_journal_volume 49
_journal_year 2020
_chemical_formula_moiety 'C60 H56 Mo2 O8 P4'
_chemical_formula_sum 'C60 H56 Mo2 O8 P4'
_chemical_formula_weight 1220.80
_space_group_crystal_system monoclinic
_space_group_IT_number 14
_space_group_name_Hall '-P 2yn'
_space_group_name_H-M_alt 'P 1 21/n 1'
_atom_sites_solution_hydrogens geom
_audit_creation_date 2018-07-20
_audit_creation_method
;
Olex2 1.2-alpha
(compiled 2018.05.29 svn.r3508 for OlexSys, GUI svn.r5506)
;
_audit_update_record
;
2019-10-24 deposited with the CCDC.	2020-01-03 downloaded from the CCDC.
;
_cell_angle_alpha 90
_cell_angle_beta 97.262(3)
_cell_angle_gamma 90
_cell_formula_units_Z 2
_cell_length_a 9.9882(4)
_cell_length_b 8.1550(3)
_cell_length_c 34.8663(9)
_cell_measurement_reflns_used 7431
_cell_measurement_temperature 100
_cell_measurement_theta_max 27.37
_cell_measurement_theta_min 2.21
_cell_volume 2817.21(17)
_computing_cell_refinement 'X-Area Recipe 1.33.0.0 (STOE, 2015)'
_computing_data_collection 'X-Area Pilatus3_SV 1.31.127.0 (STOE, 2016)'
_computing_data_reduction
;
X-Area Integrate 1.71.0.0 (STOE, 2016)
X-Area X-Red32 1.63.2.0 (STOE, 2017)
;
_computing_molecular_graphics 'Olex2 (Dolomanov et al., 2009)'
_computing_publication_material 'Olex2 (Dolomanov et al., 2009)'
_computing_structure_refinement 'ShelXL (Sheldrick, 2015)'
_computing_structure_solution 'ShelXT (Sheldrick, 2015)'
_diffrn_ambient_temperature 100.0
_diffrn_detector Pilatus200K
_diffrn_detector_area_resol_mean 5.81
_diffrn_detector_type 'DECTRIS PILATUS 200K'
_diffrn_measured_fraction_theta_full 0.983
_diffrn_measured_fraction_theta_max 0.979
_diffrn_measurement_device 'Eulerian 4-circle diffractometer'
_diffrn_measurement_device_type 'STOE STADIVARI'
_diffrn_measurement_method 'rotation method, \w scans'
_diffrn_radiation_collimation '0.5 mm diameter, monocapillary'
_diffrn_radiation_monochromator 'plane graphite'
_diffrn_radiation_polarisn_norm 0
_diffrn_radiation_probe x-ray
_diffrn_radiation_type MoK\a
_diffrn_radiation_wavelength 0.71073
_diffrn_reflns_av_R_equivalents 0.0383
_diffrn_reflns_av_unetI/netI 0.0447
_diffrn_reflns_Laue_measured_fraction_full 0.983
_diffrn_reflns_Laue_measured_fraction_max 0.979
_diffrn_reflns_limit_h_max 12
_diffrn_reflns_limit_h_min -12
_diffrn_reflns_limit_k_max 9
_diffrn_reflns_limit_k_min -10
_diffrn_reflns_limit_l_max 35
_diffrn_reflns_limit_l_min -42
_diffrn_reflns_number 14104
_diffrn_reflns_point_group_measured_fraction_full 0.983
_diffrn_reflns_point_group_measured_fraction_max 0.979
_diffrn_reflns_theta_full 26.000
_diffrn_reflns_theta_max 26.048
_diffrn_reflns_theta_min 2.065
_diffrn_source 'Mo LFF Sealed Tube'
_diffrn_source_current 1.000
_diffrn_source_power 0.050
_diffrn_source_voltage 50
_exptl_absorpt_coefficient_mu 0.612
_exptl_absorpt_correction_T_max 0.9871
_exptl_absorpt_correction_T_min 0.8787
_exptl_absorpt_correction_type multi-scan
_exptl_absorpt_process_details 'STOE XRED, SHAPE & LANA'
_exptl_crystal_colour 'clear yellow'
_exptl_crystal_colour_lustre clear
_exptl_crystal_colour_primary yellow
_exptl_crystal_density_diffrn 1.439
_exptl_crystal_description plank
_exptl_crystal_F_000 1248
_exptl_crystal_size_max 0.264
_exptl_crystal_size_mid 0.111
_exptl_crystal_size_min 0.021
_refine_diff_density_max 0.723
_refine_diff_density_min -0.423
_refine_diff_density_rms 0.069
_refine_ls_extinction_method none
_refine_ls_goodness_of_fit_ref 0.960
_refine_ls_hydrogen_treatment constr
_refine_ls_matrix_type full
_refine_ls_number_parameters 334
_refine_ls_number_reflns 5444
_refine_ls_number_restraints 0
_refine_ls_restrained_S_all 0.960
_refine_ls_R_factor_all 0.0385
_refine_ls_R_factor_gt 0.0294
_refine_ls_shift/su_max 0.002
_refine_ls_shift/su_mean 0.000
_refine_ls_structure_factor_coef Fsqd
_refine_ls_weighting_details 'w=1/[\s^2^(Fo^2^)+(0.0394P)^2^] where P=(Fo^2^+2Fc^2^)/3'
_refine_ls_weighting_scheme calc
_refine_ls_wR_factor_gt 0.0677
_refine_ls_wR_factor_ref 0.0709
_reflns_Friedel_coverage 0.000
_reflns_number_gt 4492
_reflns_number_total 5444
_reflns_threshold_expression 'I > 2\s(I)'
_cod_data_source_file c9dt04167b2.cif
_cod_data_source_block nk103
_cod_depositor_comments 'Adding full bibliography for 7703254--7703259.cif.'
_cod_database_code 7703254
_shelx_shelxl_version_number 2018/3
_shelx_space_group_comment
;
The symmetry employed for this shelxl refinement is uniquely defined
by the following loop, which should always be used as a source of
symmetry information in preference to the above space-group names.
They are only intended as comments.
;
_olex2_refinement_description
;
1. Fixed Uiso
 At 1.2 times of:
  All C(H) groups, All C(H,H) groups
2.a Secondary CH2 refined with riding coordinates:
 C2(H2A,H2B), C3(H3A,H3B), C17(H17A,H17B), C18(H18A,H18B)
2.b Aromatic/amide H refined with riding coordinates:
 C5(H5), C6(H6), C7(H7), C8(H8), C9(H9), C11(H11), C12(H12), C13(H13),
 C14(H14), C15(H15), C20(H20), C21(H21), C22(H22), C23(H23), C24(H24), C26(H26),
  C27(H27), C28(H28), C29(H29), C30(H30)
;
_olex2_diffrn_ambient_temperature_device 'Oxford Cryosystems'
_olex2_exptl_crystal_mounting_method 'The crystal was mounted on a MITIGEN holder oil'
_olex2_submission_special_instructions 'No special instructions were received'

loop_
_space_group_symop_operation_xyz
'x, y, z'
'-x+1/2, y+1/2, -z+1/2'
'-x, -y, -z'
'x-1/2, -y-1/2, z-1/2'

loop_
_atom_site_label
_atom_site_type_symbol
_atom_site_fract_x
_atom_site_fract_y
_atom_site_fract_z
_atom_site_U_iso_or_equiv
_atom_site_adp_type
_atom_site_occupancy
_atom_site_site_symmetry_order
_atom_site_calc_flag
_atom_site_refinement_flags_posn
Mo1 Mo 0.05825(2) 1.06283(2) 0.48141(2) 0.01828(7) Uani 1 1 d .
P1 P 0.38325(6) 1.13842(8) 0.67326(2) 0.02585(13) Uani 1 1 d .
P2 P 0.16635(6) 0.29826(7) 0.42610(2) 0.02162(13) Uani 1 1 d .
O1 O 0.19351(16) 1.1498(2) 0.52839(4) 0.0230(3) Uani 1 1 d .
O2 O 0.07111(17) 1.0176(2) 0.56762(4) 0.0245(3) Uani 1 1 d .
O3 O 0.17688(16) 0.8540(2) 0.47377(4) 0.0226(3) Uani 1 1 d .
O4 O 0.05502(16) 0.71944(19) 0.51294(4) 0.0215(3) Uani 1 1 d .
C1 C 0.1682(2) 1.1119(3) 0.56223(6) 0.0236(5) Uani 1 1 d .
C2 C 0.2546(3) 1.1823(3) 0.59666(7) 0.0306(5) Uani 1 1 d .
H2A H 0.205927 1.274171 0.607267 0.037 Uiso 1 1 calc R
H2B H 0.338636 1.226507 0.588375 0.037 Uiso 1 1 calc R
C3 C 0.2905(3) 1.0543(3) 0.62831(7) 0.0294(5) Uani 1 1 d .
H3A H 0.346220 0.967760 0.618232 0.035 Uiso 1 1 calc R
H3B H 0.206336 1.002298 0.634524 0.035 Uiso 1 1 calc R
C4 C 0.5538(3) 1.1772(3) 0.66069(7) 0.0274(5) Uani 1 1 d .
C5 C 0.6017(3) 1.1298(3) 0.62650(8) 0.0331(6) Uani 1 1 d .
H5 H 0.542626 1.077645 0.606701 0.040 Uiso 1 1 calc R
C6 C 0.7354(3) 1.1585(4) 0.62123(9) 0.0421(7) Uani 1 1 d .
H6 H 0.767452 1.124936 0.597944 0.051 Uiso 1 1 calc R
C7 C 0.8216(3) 1.2353(4) 0.64967(10) 0.0454(7) Uani 1 1 d .
H7 H 0.912993 1.253854 0.645936 0.055 Uiso 1 1 calc R
C8 C 0.7761(3) 1.2853(4) 0.68344(9) 0.0446(7) Uani 1 1 d .
H8 H 0.835282 1.339209 0.702914 0.054 Uiso 1 1 calc R
C9 C 0.6427(3) 1.2560(4) 0.68875(8) 0.0347(6) Uani 1 1 d .
H9 H 0.611440 1.290518 0.712077 0.042 Uiso 1 1 calc R
C10 C 0.4151(2) 0.9448(3) 0.69991(7) 0.0273(5) Uani 1 1 d .
C11 C 0.3611(3) 0.9220(4) 0.73447(7) 0.0314(5) Uani 1 1 d .
H11 H 0.308248 1.006141 0.743953 0.038 Uiso 1 1 calc R
C12 C 0.3843(3) 0.7769(4) 0.75514(8) 0.0407(7) Uani 1 1 d .
H12 H 0.347973 0.762737 0.778832 0.049 Uiso 1 1 calc R
C13 C 0.4595(3) 0.6534(4) 0.74146(9) 0.0456(7) Uani 1 1 d .
H13 H 0.475397 0.554393 0.755682 0.055 Uiso 1 1 calc R
C14 C 0.5119(3) 0.6741(4) 0.70695(10) 0.0476(7) Uani 1 1 d .
H14 H 0.563220 0.588949 0.697301 0.057 Uiso 1 1 calc R
C15 C 0.4895(3) 0.8187(4) 0.68647(8) 0.0375(6) Uani 1 1 d .
H15 H 0.525872 0.831761 0.662759 0.045 Uiso 1 1 calc R
C16 C 0.1428(2) 0.7212(3) 0.48955(6) 0.0220(5) Uani 1 1 d .
C17 C 0.2025(2) 0.5622(3) 0.47831(7) 0.0253(5) Uani 1 1 d .
H17A H 0.192894 0.477416 0.498108 0.030 Uiso 1 1 calc R
H17B H 0.299637 0.576358 0.476130 0.030 Uiso 1 1 calc R
C18 C 0.1263(2) 0.5101(3) 0.43926(6) 0.0236(5) Uani 1 1 d .
H18A H 0.149796 0.585772 0.418927 0.028 Uiso 1 1 calc R
H18B H 0.028051 0.519250 0.440358 0.028 Uiso 1 1 calc R
C19 C 0.3490(2) 0.3061(3) 0.42511(6) 0.0235(5) Uani 1 1 d .
C20 C 0.4271(3) 0.1991(3) 0.44948(7) 0.0310(5) Uani 1 1 d .
H20 H 0.384899 0.124737 0.465170 0.037 Uiso 1 1 calc R
C21 C 0.5672(3) 0.2001(4) 0.45105(8) 0.0384(6) Uani 1 1 d .
H21 H 0.620592 0.127128 0.467853 0.046 Uiso 1 1 calc R
C22 C 0.6280(3) 0.3074(4) 0.42813(8) 0.0399(7) Uani 1 1 d .
H22 H 0.723451 0.308121 0.429143 0.048 Uiso 1 1 calc R
C23 C 0.5508(3) 0.4146(4) 0.40356(8) 0.0363(6) Uani 1 1 d .
H23 H 0.593563 0.487916 0.387762 0.044 Uiso 1 1 calc R
C24 C 0.4111(3) 0.4149(3) 0.40202(8) 0.0310(5) Uani 1 1 d .
H24 H 0.358235 0.488811 0.385340 0.037 Uiso 1 1 calc R
C25 C 0.0943(2) 0.2927(3) 0.37527(7) 0.0249(5) Uani 1 1 d .
C26 C -0.0397(3) 0.3385(4) 0.36475(8) 0.0369(6) Uani 1 1 d .
H26 H -0.090440 0.380890 0.383793 0.044 Uiso 1 1 calc R
C27 C -0.0998(3) 0.3230(4) 0.32701(8) 0.0426(7) Uani 1 1 d .
H27 H -0.191373 0.354378 0.320349 0.051 Uiso 1 1 calc R
C28 C -0.0274(3) 0.2621(4) 0.29888(8) 0.0377(6) Uani 1 1 d .
H28 H -0.068704 0.252345 0.272900 0.045 Uiso 1 1 calc R
C29 C 0.1045(3) 0.2159(4) 0.30877(8) 0.0398(6) Uani 1 1 d .
H29 H 0.154836 0.174194 0.289555 0.048 Uiso 1 1 calc R
C30 C 0.1648(3) 0.2298(3) 0.34685(7) 0.0324(6) Uani 1 1 d .
H30 H 0.255733 0.195634 0.353449 0.039 Uiso 1 1 calc R

loop_
_atom_site_aniso_label
_atom_site_aniso_U_11
_atom_site_aniso_U_22
_atom_site_aniso_U_33
_atom_site_aniso_U_23
_atom_site_aniso_U_13
_atom_site_aniso_U_12
Mo1 0.02046(10) 0.01441(10) 0.02010(10) 0.00058(7) 0.00308(6) 0.00008(8)
P1 0.0283(3) 0.0248(3) 0.0238(3) -0.0016(2) 0.0011(2) 0.0017(3)
P2 0.0247(3) 0.0172(3) 0.0232(3) 0.0009(2) 0.0038(2) 0.0006(2)
O1 0.0229(7) 0.0200(8) 0.0253(7) 0.0008(6) 0.0000(6) -0.0033(7)
O2 0.0295(8) 0.0208(8) 0.0227(7) 0.0001(6) 0.0016(6) -0.0032(7)
O3 0.0252(8) 0.0165(8) 0.0269(7) 0.0008(6) 0.0065(6) 0.0018(7)
O4 0.0248(8) 0.0155(8) 0.0242(7) 0.0011(6) 0.0037(6) 0.0022(6)
C1 0.0277(11) 0.0180(11) 0.0245(11) 0.0007(9) 0.0006(9) -0.0002(10)
C2 0.0367(13) 0.0230(12) 0.0302(12) -0.0003(10) -0.0032(10) -0.0044(11)
C3 0.0334(12) 0.0255(12) 0.0280(11) -0.0014(10) -0.0007(10) -0.0033(11)
C4 0.0298(12) 0.0217(12) 0.0299(11) 0.0041(9) 0.0007(9) 0.0015(10)
C5 0.0412(14) 0.0254(13) 0.0333(12) 0.0026(10) 0.0069(11) 0.0013(12)
C6 0.0474(16) 0.0337(15) 0.0486(16) 0.0118(12) 0.0198(14) 0.0061(14)
C7 0.0299(13) 0.0430(17) 0.0640(19) 0.0227(15) 0.0082(13) -0.0005(13)
C8 0.0373(14) 0.0435(18) 0.0493(16) 0.0115(14) -0.0092(12) -0.0086(14)
C9 0.0371(14) 0.0312(14) 0.0340(13) 0.0035(11) -0.0023(11) -0.0006(12)
C10 0.0267(11) 0.0303(13) 0.0244(11) 0.0017(10) 0.0009(9) -0.0006(11)
C11 0.0301(12) 0.0375(15) 0.0261(11) -0.0031(10) 0.0011(9) -0.0059(12)
C12 0.0416(15) 0.0490(18) 0.0306(13) 0.0082(12) 0.0009(11) -0.0129(14)
C13 0.0408(15) 0.0388(17) 0.0548(17) 0.0211(14) -0.0031(13) -0.0045(14)
C14 0.0445(16) 0.0356(16) 0.0646(19) 0.0125(15) 0.0148(15) 0.0100(14)
C15 0.0406(14) 0.0318(14) 0.0426(14) 0.0065(12) 0.0147(12) 0.0053(12)
C16 0.0223(10) 0.0199(12) 0.0230(10) -0.0006(9) -0.0009(8) 0.0028(9)
C17 0.0267(11) 0.0201(11) 0.0290(11) 0.0011(9) 0.0035(9) 0.0044(10)
C18 0.0278(11) 0.0179(11) 0.0252(11) -0.0007(9) 0.0033(9) 0.0020(10)
C19 0.0234(11) 0.0221(11) 0.0247(10) -0.0058(9) 0.0021(9) 0.0002(10)
C20 0.0298(12) 0.0311(14) 0.0311(12) 0.0007(10) -0.0003(10) 0.0038(11)
C21 0.0307(13) 0.0434(16) 0.0386(14) -0.0032(12) -0.0051(11) 0.0097(13)
C22 0.0251(12) 0.0484(18) 0.0457(15) -0.0154(14) 0.0024(11) -0.0012(13)
C23 0.0329(13) 0.0317(14) 0.0462(14) -0.0088(12) 0.0130(12) -0.0084(12)
C24 0.0328(13) 0.0232(13) 0.0376(13) -0.0022(10) 0.0069(10) 0.0010(11)
C25 0.0275(11) 0.0180(11) 0.0290(11) 0.0011(9) 0.0021(9) -0.0025(10)
C26 0.0300(13) 0.0454(17) 0.0357(13) -0.0035(12) 0.0055(11) 0.0004(12)
C27 0.0338(14) 0.0502(18) 0.0411(15) 0.0002(13) -0.0058(12) 0.0039(14)
C28 0.0458(15) 0.0356(15) 0.0284(12) -0.0020(11) -0.0082(11) 0.0007(13)
C29 0.0458(16) 0.0422(16) 0.0309(13) -0.0061(12) 0.0027(11) 0.0079(14)
C30 0.0317(13) 0.0333(14) 0.0316(12) -0.0044(11) 0.0010(10) 0.0058(11)

loop_
_atom_type_symbol
_atom_type_description
_atom_type_scat_dispersion_real
_atom_type_scat_dispersion_imag
_atom_type_scat_source
C C 0.0033 0.0016 'International Tables Vol C Tables 4.2.6.8 and 6.1.1.4'
H H 0.0000 0.0000 'International Tables Vol C Tables 4.2.6.8 and 6.1.1.4'
Mo Mo -1.6832 0.6857 'International Tables Vol C Tables 4.2.6.8 and 6.1.1.4'
O O 0.0106 0.0060 'International Tables Vol C Tables 4.2.6.8 and 6.1.1.4'
P P 0.1023 0.0942 'International Tables Vol C Tables 4.2.6.8 and 6.1.1.4'

loop_
_geom_angle_atom_site_label_1
_geom_angle_atom_site_label_2
_geom_angle_atom_site_label_3
_geom_angle
_geom_angle_site_symmetry_1
_geom_angle_site_symmetry_3
Mo1 Mo1 O4 90.42(4) 3_576 3_576
O1 Mo1 Mo1 92.00(4) . 3_576
O1 Mo1 O2 176.97(6) . 3_576
O1 Mo1 O3 93.12(6) . .
O1 Mo1 O4 86.76(6) . 3_576
O2 Mo1 Mo1 91.03(4) 3_576 3_576
O2 Mo1 O4 93.21(6) 3_576 3_576
O3 Mo1 Mo1 92.72(4) . 3_576
O3 Mo1 O2 86.74(7) . 3_576
O3 Mo1 O4 176.86(6) . 3_576
C4 P1 C3 103.98(11) . .
C4 P1 C10 99.31(11) . .
C10 P1 C3 98.39(12) . .
C19 P2 C18 102.70(11) . .
C25 P2 C18 101.14(11) . .
C25 P2 C19 104.72(10) . .
C1 O1 Mo1 117.04(15) . .
C1 O2 Mo1 117.95(14) . 3_576
C16 O3 Mo1 116.38(13) . .
C16 O4 Mo1 117.92(14) . 3_576
O1 C1 C2 119.1(2) . .
O2 C1 O1 121.8(2) . .
O2 C1 C2 119.1(2) . .
C1 C2 H2A 109.2 . .
C1 C2 H2B 109.2 . .
C1 C2 C3 112.0(2) . .
H2A C2 H2B 107.9 . .
C3 C2 H2A 109.2 . .
C3 C2 H2B 109.2 . .
P1 C3 H3A 108.8 . .
P1 C3 H3B 108.8 . .
C2 C3 P1 113.93(18) . .
C2 C3 H3A 108.8 . .
C2 C3 H3B 108.8 . .
H3A C3 H3B 107.7 . .
C5 C4 P1 125.7(2) . .
C9 C4 P1 116.08(19) . .
C9 C4 C5 118.1(2) . .
C4 C5 H5 119.8 . .
C6 C5 C4 120.3(3) . .
C6 C5 H5 119.8 . .
C5 C6 H6 119.9 . .
C7 C6 C5 120.3(3) . .
C7 C6 H6 119.9 . .
C6 C7 H7 119.8 . .
C8 C7 C6 120.4(3) . .
C8 C7 H7 119.8 . .
C7 C8 H8 120.3 . .
C7 C8 C9 119.3(3) . .
C9 C8 H8 120.3 . .
C4 C9 H9 119.2 . .
C8 C9 C4 121.5(3) . .
C8 C9 H9 119.2 . .
C11 C10 P1 119.3(2) . .
C15 C10 P1 122.18(19) . .
C15 C10 C11 118.5(3) . .
C10 C11 H11 119.9 . .
C12 C11 C10 120.3(3) . .
C12 C11 H11 119.9 . .
C11 C12 H12 119.8 . .
C13 C12 C11 120.4(2) . .
C13 C12 H12 119.8 . .
C12 C13 H13 120.2 . .
C12 C13 C14 119.7(3) . .
C14 C13 H13 120.2 . .
C13 C14 H14 120.0 . .
C13 C14 C15 120.0(3) . .
C15 C14 H14 120.0 . .
C10 C15 H15 119.4 . .
C14 C15 C10 121.1(3) . .
C14 C15 H15 119.4 . .
O3 C16 C17 118.88(19) . .
O4 C16 O3 121.9(2) . .
O4 C16 C17 119.2(2) . .
C16 C17 H17A 110.2 . .
C16 C17 H17B 110.2 . .
C16 C17 C18 107.62(19) . .
H17A C17 H17B 108.5 . .
C18 C17 H17A 110.2 . .
C18 C17 H17B 110.2 . .
P2 C18 H18A 109.1 . .
P2 C18 H18B 109.1 . .
C17 C18 P2 112.44(16) . .
C17 C18 H18A 109.1 . .
C17 C18 H18B 109.1 . .
H18A C18 H18B 107.8 . .
C20 C19 P2 116.80(18) . .
C20 C19 C24 119.8(2) . .
C24 C19 P2 123.4(2) . .
C19 C20 H20 119.9 . .
C19 C20 C21 120.3(3) . .
C21 C20 H20 119.9 . .
C20 C21 H21 120.2 . .
C22 C21 C20 119.7(3) . .
C22 C21 H21 120.2 . .
C21 C22 H22 119.7 . .
C21 C22 C23 120.5(2) . .
C23 C22 H22 119.7 . .
C22 C23 H23 119.9 . .
C22 C23 C24 120.1(3) . .
C24 C23 H23 119.9 . .
C19 C24 H24 120.2 . .
C23 C24 C19 119.6(3) . .
C23 C24 H24 120.2 . .
C26 C25 P2 119.77(18) . .
C30 C25 P2 121.97(19) . .
C30 C25 C26 118.0(2) . .
C25 C26 H26 119.5 . .
C27 C26 C25 120.9(2) . .
C27 C26 H26 119.5 . .
C26 C27 H27 119.8 . .
C26 C27 C28 120.4(3) . .
C28 C27 H27 119.8 . .
C27 C28 H28 120.3 . .
C29 C28 C27 119.5(3) . .
C29 C28 H28 120.3 . .
C28 C29 H29 119.9 . .
C28 C29 C30 120.2(2) . .
C30 C29 H29 119.9 . .
C25 C30 C29 121.0(2) . .
C25 C30 H30 119.5 . .
C29 C30 H30 119.5 . .

loop_
_geom_bond_atom_site_label_1
_geom_bond_atom_site_label_2
_geom_bond_distance
_geom_bond_site_symmetry_2
Mo1 Mo1 2.1134(4) 3_576
Mo1 O1 2.1097(16) .
Mo1 O2 2.1126(16) 3_576
Mo1 O3 2.1109(16) .
Mo1 O4 2.1280(16) 3_576
P1 C3 1.849(3) .
P1 C4 1.839(3) .
P1 C10 1.839(3) .
P2 C18 1.844(2) .
P2 C19 1.830(2) .
P2 C25 1.827(2) .
O1 C1 1.276(3) .
O2 C1 1.270(3) .
O3 C16 1.280(3) .
O4 C16 1.271(3) .
C1 C2 1.501(3) .
C2 H2A 0.9900 .
C2 H2B 0.9900 .
C2 C3 1.528(4) .
C3 H3A 0.9900 .
C3 H3B 0.9900 .
C4 C5 1.394(4) .
C4 C9 1.393(4) .
C5 H5 0.9500 .
C5 C6 1.391(4) .
C6 H6 0.9500 .
C6 C7 1.379(5) .
C7 H7 0.9500 .
C7 C8 1.377(5) .
C8 H8 0.9500 .
C8 C9 1.388(4) .
C9 H9 0.9500 .
C10 C11 1.393(3) .
C10 C15 1.385(4) .
C11 H11 0.9500 .
C11 C12 1.390(4) .
C12 H12 0.9500 .
C12 C13 1.378(5) .
C13 H13 0.9500 .
C13 C14 1.381(5) .
C14 H14 0.9500 .
C14 C15 1.382(4) .
C15 H15 0.9500 .
C16 C17 1.500(3) .
C17 H17A 0.9900 .
C17 H17B 0.9900 .
C17 C18 1.533(3) .
C18 H18A 0.9900 .
C18 H18B 0.9900 .
C19 C20 1.388(4) .
C19 C24 1.395(4) .
C20 H20 0.9500 .
C20 C21 1.394(4) .
C21 H21 0.9500 .
C21 C22 1.377(5) .
C22 H22 0.9500 .
C22 C23 1.387(5) .
C23 H23 0.9500 .
C23 C24 1.389(4) .
C24 H24 0.9500 .
C25 C26 1.393(4) .
C25 C30 1.385(3) .
C26 H26 0.9500 .
C26 C27 1.381(4) .
C27 H27 0.9500 .
C27 C28 1.382(4) .
C28 H28 0.9500 .
C28 C29 1.372(4) .
C29 H29 0.9500 .
C29 C30 1.391(4) .
C30 H30 0.9500 .

loop_
_geom_torsion_atom_site_label_1
_geom_torsion_atom_site_label_2
_geom_torsion_atom_site_label_3
_geom_torsion_atom_site_label_4
_geom_torsion
_geom_torsion_site_symmetry_1
Mo1 O1 C1 O2 4.3(3) .
Mo1 O1 C1 C2 -174.91(17) .
Mo1 O2 C1 O1 -4.4(3) 3_576
Mo1 O2 C1 C2 174.86(17) 3_576
Mo1 O3 C16 O4 -9.6(3) .
Mo1 O3 C16 C17 166.88(16) .
Mo1 O4 C16 O3 9.7(3) 3_576
Mo1 O4 C16 C17 -166.73(16) 3_576
P1 C4 C5 C6 -176.4(2) .
P1 C4 C9 C8 176.9(2) .
P1 C10 C11 C12 -179.8(2) .
P1 C10 C15 C14 -179.8(3) .
P2 C19 C20 C21 -178.6(2) .
P2 C19 C24 C23 178.85(19) .
P2 C25 C26 C27 -174.8(2) .
P2 C25 C30 C29 175.3(2) .
O1 C1 C2 C3 -137.3(2) .
O2 C1 C2 C3 43.5(3) .
O3 C16 C17 C18 -78.6(3) .
O4 C16 C17 C18 97.9(2) .
C1 C2 C3 P1 -174.55(17) .
C3 P1 C4 C5 -8.0(3) .
C3 P1 C4 C9 174.3(2) .
C3 P1 C10 C11 -118.0(2) .
C3 P1 C10 C15 60.9(3) .
C4 P1 C3 C2 -73.8(2) .
C4 P1 C10 C11 136.2(2) .
C4 P1 C10 C15 -44.9(3) .
C4 C5 C6 C7 -0.5(4) .
C5 C4 C9 C8 -0.9(4) .
C5 C6 C7 C8 -0.4(5) .
C6 C7 C8 C9 0.7(5) .
C7 C8 C9 C4 0.0(4) .
C9 C4 C5 C6 1.1(4) .
C10 P1 C3 C2 -175.66(19) .
C10 P1 C4 C5 93.1(2) .
C10 P1 C4 C9 -84.5(2) .
C10 C11 C12 C13 -0.7(4) .
C11 C10 C15 C14 -0.9(4) .
C11 C12 C13 C14 -0.2(5) .
C12 C13 C14 C15 0.5(5) .
C13 C14 C15 C10 0.0(5) .
C15 C10 C11 C12 1.2(4) .
C16 C17 C18 P2 -169.15(16) .
C18 P2 C19 C20 121.9(2) .
C18 P2 C19 C24 -56.7(2) .
C18 P2 C25 C26 -53.0(2) .
C18 P2 C25 C30 133.1(2) .
C19 P2 C18 C17 -59.29(18) .
C19 P2 C25 C26 -159.5(2) .
C19 P2 C25 C30 26.6(2) .
C19 C20 C21 C22 -0.3(4) .
C20 C19 C24 C23 0.2(4) .
C20 C21 C22 C23 0.1(4) .
C21 C22 C23 C24 0.3(4) .
C22 C23 C24 C19 -0.5(4) .
C24 C19 C20 C21 0.2(4) .
C25 P2 C18 C17 -167.34(16) .
C25 P2 C19 C20 -132.8(2) .
C25 P2 C19 C24 48.6(2) .
C25 C26 C27 C28 -0.2(5) .
C26 C25 C30 C29 1.3(4) .
C26 C27 C28 C29 0.5(5) .
C27 C28 C29 C30 0.2(5) .
C28 C29 C30 C25 -1.1(5) .
C30 C25 C26 C27 -0.6(4) .
